data_4020742
loop_
_publ_author_name
'Panchami Prabhakaran'
'Vedavati G. Puranik'
'Gangadhar J. Sanjayan'

_publ_section_title
;
 Preorganizing Linear (Self-Complementary) Quadruple
 Hydrogen-Bonding Arrays Using Intramolecular
 Hydrogen Bonding as the Sole Force
;
_journal_name_full 'Journal of Organic Chemistry'
_journal_page_first 10067
_journal_page_last 10072
_journal_paper_doi 10.1021/jo051768a
_journal_volume 70
_journal_year 2005
_chemical_formula_moiety 2(C12H16N4O3)
_chemical_formula_sum 'C24 H32 N8 O6'
_chemical_formula_weight 528.58
_space_group_IT_number 15
_symmetry_cell_setting monoclinic
_symmetry_space_group_name_Hall '-C 2yc'
_symmetry_space_group_name_H-M 'C 1 2/c 1'
_cell_angle_alpha 90.00
_cell_angle_beta 101.265(4)
_cell_angle_gamma 90.00
_cell_formula_units_Z 8
_cell_length_a 22.528(4)
_cell_length_b 10.072(2)
_cell_length_c 24.147(5)
_cell_measurement_temperature 293(2)
_cell_volume 5373.4(18)
_diffrn_ambient_temperature 293(2)
_exptl_crystal_density_diffrn 1.307
_cod_depositor_comments
;
The following automatic conversions were performed:
'_symmetry_cell_setting' value 'Monoclinic' changed to 'monoclinic'
according to '/home/saulius/struct/CIF-dictionaries/cif_core.dic'
dictionary named 'cif_core.dic' version 2.4.1 from 2010-06-29.

Automatic conversion script
Id: cif_fix_enum 1527 2010-12-29 10:47:43Z saulius 
;
_cod_original_sg_symbol_H-M 'C 2/c'
_cod_database_code 4020742

loop_
_symmetry_equiv_pos_as_xyz
'x, y, z'
'-x, y, -z+1/2'
'x+1/2, y+1/2, z'
'-x+1/2, y+1/2, -z+1/2'
'-x, -y, -z'
'x, -y, z-1/2'
'-x+1/2, -y+1/2, -z'
'x+1/2, -y+1/2, z-1/2'

loop_
_atom_site_label
_atom_site_type_symbol
_atom_site_fract_x
_atom_site_fract_y
_atom_site_fract_z
_atom_site_U_iso_or_equiv
_atom_site_adp_type
_atom_site_occupancy
_atom_site_symmetry_multiplicity
_atom_site_calc_flag
_atom_site_refinement_flags
_atom_site_disorder_assembly
_atom_site_disorder_group
O1 O 0.3765(3) 0.2159(6) 0.0972(2) 0.0734(19) Uani 1 1 d . . .
O2 O 0.2744(3) 0.3859(6) -0.1036(3) 0.075(2) Uani 1 1 d . . .
O3 O 0.2451(2) 0.2101(5) -0.1582(3) 0.0737(18) Uani 1 1 d . . .
N1 N 0.3844(3) -0.0090(7) 0.0958(3) 0.0578(19) Uani 1 1 d . . .
H1 H 0.3716 -0.0808 0.0782 0.069 Uiso 1 1 calc R . .
N2 N 0.3342(3) 0.0981(7) 0.0172(3) 0.0587(19) Uani 1 1 d . . .
H2 H 0.3246 0.0196 0.0046 0.070 Uiso 1 1 calc R . .
N3 N 0.3334(3) 0.3238(7) -0.0014(3) 0.068(2) Uani 1 1 d . . .
H3A H 0.3242 0.3904 -0.0237 0.082 Uiso 1 1 calc R . .
H3B H 0.3534 0.3360 0.0323 0.082 Uiso 1 1 calc R . .
N4 N 0.2859(3) 0.1677(6) -0.0695(3) 0.0532(19) Uani 1 1 d . . .
C1 C 0.3662(3) 0.1085(11) 0.0730(4) 0.059(2) Uani 1 1 d . . .
C2 C 0.3168(3) 0.2031(9) -0.0190(4) 0.050(2) Uani 1 1 d . . .
C3 C 0.2705(4) 0.2690(11) -0.1088(4) 0.058(3) Uani 1 1 d . . .
C4 C 0.2259(5) 0.2983(10) -0.2046(4) 0.109(4) Uani 1 1 d . . .
H4C H 0.2446 0.3846 -0.1961 0.130 Uiso 1 1 calc R . .
H4D H 0.1824 0.3096 -0.2109 0.130 Uiso 1 1 calc R . .
C5 C 0.2434(5) 0.2428(13) -0.2554(5) 0.161(5) Uani 1 1 d . . .
H5A H 0.2866 0.2450 -0.2512 0.241 Uiso 1 1 calc R . .
H5B H 0.2254 0.2945 -0.2878 0.241 Uiso 1 1 calc R . .
H5C H 0.2295 0.1527 -0.2606 0.241 Uiso 1 1 calc R . .
C6 C 0.4253(3) -0.0167(8) 0.1496(3) 0.057(2) Uani 1 1 d . A .
H6A H 0.4167 -0.0969 0.1687 0.069 Uiso 1 1 calc R . .
H6B H 0.4179 0.0583 0.1726 0.069 Uiso 1 1 calc R . .
C7 C 0.4904(4) -0.0170(10) 0.1456(4) 0.074(3) Uani 1 1 d DU . .
C8 C 0.5359(8) 0.0019(16) 0.1954(8) 0.088(7) Uani 0.50 1 d PDU A 1
H8 H 0.5230 0.0087 0.2296 0.106 Uiso 0.50 1 calc PR A 1
C9 C 0.5970(8) 0.0109(19) 0.1967(7) 0.083(6) Uani 0.50 1 d PDU A 1
H9 H 0.6245 0.0328 0.2294 0.100 Uiso 0.50 1 calc PR A 1
C8' C 0.5296(11) -0.100(2) 0.1875(10) 0.112(8) Uani 0.50 1 d PDU A 2
H8' H 0.5141 -0.1445 0.2154 0.135 Uiso 0.50 1 calc PR A 2
C9' C 0.5913(9) -0.112(2) 0.1845(9) 0.109(7) Uani 0.50 1 d PDU A 2
H9' H 0.6162 -0.1755 0.2053 0.131 Uiso 0.50 1 calc PR A 2
C10 C 0.6153(5) -0.0154(12) 0.1453(5) 0.113(4) Uani 1 1 d DU . .
H10 H 0.6537 -0.0475 0.1437 0.135 Uiso 1 1 calc R A 1
C11 C 0.5742(5) 0.0086(9) 0.0993(5) 0.090(3) Uani 1 1 d DU A .
H11 H 0.5867 0.0242 0.0654 0.107 Uiso 1 1 calc R . .
C12 C 0.5130(4) 0.0113(8) 0.1003(4) 0.072(3) Uani 1 1 d DU A .
H12 H 0.4862 0.0343 0.0673 0.087 Uiso 1 1 calc R . .
O4 O 0.3540(3) 0.7136(7) 0.1369(3) 0.088(2) Uani 1 1 d . . .
O5 O 0.1473(2) 0.8910(6) 0.0278(2) 0.0745(19) Uani 1 1 d . . .
O6 O 0.0952(3) 0.7219(6) -0.0181(2) 0.0671(17) Uani 1 1 d . . .
N5 N 0.3545(3) 0.4908(7) 0.1388(3) 0.069(2) Uani 1 1 d . . .
H5D H 0.3352 0.4195 0.1269 0.083 Uiso 1 1 calc R . .
N6 N 0.2698(3) 0.6012(7) 0.0919(2) 0.0534(19) Uani 1 1 d . . .
H6 H 0.2558 0.5229 0.0831 0.064 Uiso 1 1 calc R . .
N7 N 0.2505(3) 0.8235(7) 0.0912(3) 0.072(2) Uani 1 1 d . . .
H7A H 0.2286 0.8918 0.0797 0.086 Uiso 1 1 calc R . .
H7B H 0.2841 0.8330 0.1149 0.086 Uiso 1 1 calc R . .
N8 N 0.1828(3) 0.6725(6) 0.0364(3) 0.0495(19) Uani 1 1 d . . .
C13 C 0.3286(4) 0.6079(11) 0.1247(4) 0.059(2) Uani 1 1 d . . .
C14 C 0.2325(4) 0.7040(9) 0.0725(4) 0.052(2) Uani 1 1 d . . .
C15 C 0.1433(4) 0.7719(10) 0.0178(4) 0.057(3) Uani 1 1 d . . .
C16 C 0.0472(4) 0.8156(8) -0.0420(3) 0.068(3) Uani 1 1 d . . .
H16A H 0.0308 0.7921 -0.0809 0.082 Uiso 1 1 calc R . .
H16B H 0.0638 0.9046 -0.0414 0.082 Uiso 1 1 calc R . .
C17 C -0.0017(4) 0.8120(9) -0.0086(4) 0.108(4) Uani 1 1 d . . .
H17A H -0.0163 0.7228 -0.0074 0.162 Uiso 1 1 calc R . .
H17B H -0.0342 0.8689 -0.0258 0.162 Uiso 1 1 calc R . .
H17C H 0.0140 0.8421 0.0292 0.162 Uiso 1 1 calc R . .
C18 C 0.4151(4) 0.4799(9) 0.1742(4) 0.081(3) Uani 1 1 d . B .
H18A H 0.4351 0.4029 0.1621 0.097 Uiso 1 1 calc R . .
H18B H 0.4384 0.5576 0.1679 0.097 Uiso 1 1 calc R . .
C19 C 0.4161(4) 0.4680(14) 0.2346(5) 0.092(4) Uani 1 1 d DU . .
C20 C 0.4141(9) 0.372(3) 0.2772(10) 0.144(9) Uani 0.50 1 d PDU B 3
H20 H 0.4151 0.2882 0.2612 0.173 Uiso 0.50 1 calc PR B 3
C21 C 0.4111(12) 0.355(3) 0.3353(11) 0.126(9) Uani 0.50 1 d PDU B 3
H21 H 0.4103 0.2744 0.3537 0.151 Uiso 0.50 1 calc PR B 3
C22 C 0.4095(14) 0.478(3) 0.3600(10) 0.146(10) Uani 0.50 1 d PDU B 3
H22 H 0.4083 0.4899 0.3979 0.175 Uiso 0.50 1 calc PR B 3
C20' C 0.4347(8) 0.338(2) 0.2495(10) 0.121(9) Uani 0.50 1 d PDU B 4
H20' H 0.4429 0.2744 0.2241 0.145 Uiso 0.50 1 calc PR B 4
C21' C 0.4396(11) 0.316(3) 0.3080(10) 0.148(10) Uani 0.50 1 d PDU B 4
H21' H 0.4544 0.2395 0.3278 0.178 Uiso 0.50 1 calc PR B 4
C22' C 0.4171(15) 0.435(2) 0.3316(14) 0.146(9) Uani 0.50 1 d PDU B 4
H22' H 0.4014 0.4099 0.3629 0.175 Uiso 0.50 1 calc PR B 4
C23 C 0.4100(6) 0.579(2) 0.3243(7) 0.207(7) Uani 1 1 d DU . .
H23 H 0.4121 0.6621 0.3411 0.248 Uiso 1 1 calc R B 3
C24 C 0.4079(5) 0.5807(17) 0.2647(6) 0.159(5) Uani 1 1 d DU B .
H24 H 0.4008 0.6610 0.2456 0.191 Uiso 1 1 calc R . .

loop_
_atom_site_aniso_label
_atom_site_aniso_U_11
_atom_site_aniso_U_22
_atom_site_aniso_U_33
_atom_site_aniso_U_23
_atom_site_aniso_U_13
_atom_site_aniso_U_12
O1 0.099(5) 0.056(4) 0.061(4) -0.014(4) 0.004(3) 0.007(4)
O2 0.092(5) 0.044(4) 0.088(5) 0.002(4) 0.011(3) 0.002(4)
O3 0.099(5) 0.055(4) 0.061(4) 0.005(4) -0.001(3) 0.007(3)
N1 0.058(5) 0.046(5) 0.061(5) 0.006(4) -0.008(4) -0.001(4)
N2 0.072(5) 0.045(5) 0.055(5) 0.004(4) 0.004(4) 0.005(4)
N3 0.086(5) 0.046(5) 0.069(5) 0.002(4) 0.006(4) 0.002(4)
N4 0.057(5) 0.048(5) 0.055(5) 0.007(4) 0.009(4) 0.012(4)
C1 0.048(6) 0.066(8) 0.061(7) 0.006(7) 0.008(5) 0.001(6)
C2 0.039(5) 0.047(7) 0.064(7) -0.002(6) 0.013(5) 0.005(5)
C3 0.045(6) 0.070(8) 0.056(7) -0.002(8) 0.004(5) 0.007(6)
C4 0.161(10) 0.080(8) 0.072(8) 0.014(7) -0.010(8) 0.016(7)
C5 0.142(10) 0.238(16) 0.105(10) 0.055(10) 0.029(8) 0.055(9)
C6 0.045(6) 0.075(7) 0.050(6) 0.006(5) 0.005(4) 0.004(5)
C7 0.062(7) 0.112(9) 0.051(7) 0.005(6) 0.016(5) 0.013(6)
C8 0.077(13) 0.133(18) 0.062(12) 0.024(14) 0.034(11) -0.008(15)
C9 0.070(13) 0.118(16) 0.064(13) -0.022(13) 0.020(10) -0.024(13)
C8' 0.096(15) 0.120(18) 0.125(16) 0.035(16) 0.031(13) 0.026(16)
C9' 0.061(13) 0.124(17) 0.133(16) 0.021(16) 0.000(12) 0.043(14)
C10 0.077(8) 0.144(11) 0.120(10) -0.006(9) 0.026(8) 0.019(8)
C11 0.089(8) 0.088(8) 0.104(9) -0.011(7) 0.049(7) -0.016(7)
C12 0.069(7) 0.077(7) 0.071(7) 0.010(6) 0.014(5) -0.014(6)
O4 0.068(5) 0.058(5) 0.128(6) 0.006(4) -0.001(4) -0.008(4)
O5 0.083(4) 0.045(4) 0.085(5) 0.007(4) -0.009(3) 0.002(4)
O6 0.058(4) 0.061(4) 0.073(4) 0.004(3) -0.010(3) 0.013(3)
N5 0.070(6) 0.054(6) 0.074(5) -0.011(5) -0.007(4) 0.007(4)
N6 0.048(5) 0.043(5) 0.066(5) 0.000(4) 0.003(4) 0.001(4)
N7 0.057(5) 0.051(6) 0.105(6) -0.003(5) 0.010(4) 0.002(4)
N8 0.044(5) 0.048(5) 0.055(5) 0.006(4) 0.006(4) 0.005(4)
C13 0.060(7) 0.061(8) 0.063(6) 0.003(7) 0.028(5) 0.012(7)
C14 0.061(7) 0.033(6) 0.069(7) 0.009(6) 0.030(5) 0.007(6)
C15 0.057(7) 0.055(7) 0.059(7) 0.004(6) 0.015(5) -0.004(6)
C16 0.066(6) 0.062(7) 0.070(7) 0.002(5) -0.005(5) 0.021(5)
C17 0.091(8) 0.101(9) 0.133(10) 0.002(8) 0.025(7) 0.043(7)
C18 0.072(7) 0.067(7) 0.092(8) -0.014(7) -0.013(6) 0.015(5)
C19 0.094(8) 0.093(10) 0.074(9) 0.010(8) -0.020(6) -0.023(7)
C20 0.184(18) 0.171(18) 0.054(16) 0.016(15) -0.035(15) -0.092(15)
C21 0.132(16) 0.20(2) 0.052(15) 0.012(17) 0.031(12) -0.109(16)
C22 0.121(15) 0.29(3) 0.029(16) 0.032(17) 0.032(14) -0.043(19)
C20' 0.161(18) 0.105(17) 0.073(17) 0.038(15) -0.033(14) -0.060(15)
C21' 0.15(2) 0.20(2) 0.072(18) 0.064(17) -0.013(14) -0.063(17)
C22' 0.147(16) 0.25(2) 0.058(15) 0.043(18) 0.065(14) -0.073(19)
C23 0.155(11) 0.33(2) 0.129(13) -0.026(16) 0.016(11) 0.073(14)
C24 0.136(10) 0.249(16) 0.084(10) 0.007(12) 0.003(8) 0.072(11)

loop_
_geom_bond_atom_site_label_1
_geom_bond_atom_site_label_2
_geom_bond_distance
_geom_bond_site_symmetry_2
_geom_bond_publ_flag
O1 C1 1.229(9) . ?
O2 C3 1.185(10) . ?
O3 C3 1.353(9) . ?
O3 C4 1.429(9) . ?
N1 C1 1.335(10) . ?
N1 C6 1.441(8) . ?
N1 H1 0.8600 . ?
N2 C2 1.379(9) . ?
N2 C1 1.402(9) . ?
N2 H2 0.8600 . ?
N3 C2 1.317(9) . ?
N3 H3A 0.8600 . ?
N3 H3B 0.8600 . ?
N4 C2 1.330(9) . ?
N4 C3 1.391(10) . ?
C4 C5 1.471(12) . ?
C4 H4C 0.9700 . ?
C4 H4D 0.9700 . ?
C5 H5A 0.9601 . ?
C5 H5B 0.9601 . ?
C5 H5C 0.9601 . ?
C6 C7 1.488(10) . ?
C6 H6A 0.9700 . ?
C6 H6B 0.9700 . ?
C7 C12 1.323(9) . ?
C7 C8 1.431(16) . ?
C7 C8' 1.47(2) . ?
C8 C9 1.375(16) . ?
C8 H8 0.9300 . ?
C9 C10 1.407(15) . ?
C9 H9 0.9300 . ?
C8' C9' 1.41(3) . ?
C8' H8' 0.9300 . ?
C9' C10 1.53(2) . ?
C9' H9' 0.9300 . ?
C10 C11 1.322(10) . ?
C10 H10 0.9300 . ?
C11 C12 1.385(9) . ?
C11 H11 0.9300 . ?
C12 H12 0.9300 . ?
O4 C13 1.217(10) . ?
O5 C15 1.223(9) . ?
O6 C15 1.346(8) . ?
O6 C16 1.466(8) . ?
N5 C13 1.330(10) . ?
N5 C18 1.466(8) . ?
N5 H5D 0.8600 . ?
N6 C14 1.357(9) . ?
N6 C13 1.407(9) . ?
N6 H6 0.8600 . ?
N7 C14 1.321(9) . ?
N7 H7A 0.8600 . ?
N7 H7B 0.8600 . ?
N8 C14 1.316(9) . ?
N8 C15 1.356(9) . ?
C16 C17 1.488(11) . ?
C16 H16A 0.9700 . ?
C16 H16B 0.9700 . ?
C17 H17A 0.9600 . ?
C17 H17B 0.9600 . ?
C17 H17C 0.9600 . ?
C18 C19 1.460(12) . ?
C18 H18A 0.9700 . ?
C18 H18B 0.9700 . ?
C19 C24 1.379(12) . ?
C19 C20' 1.401(17) . ?
C19 C20 1.419(17) . ?
C20 C21 1.429(18) . ?
C20 H20 0.9300 . ?
C21 C22 1.376(19) . ?
C21 H21 0.9300 . ?
C22 C23 1.329(18) . ?
C22 H22 0.9300 . ?
C20' C21' 1.413(18) . ?
C20' H20' 0.9300 . ?
C21' C22' 1.460(19) . ?
C21' H21' 0.9300 . ?
C22' C23 1.465(18) . ?
C22' H22' 0.9300 . ?
C23 C24 1.431(13) . ?
C23 H23 0.9300 . ?
C24 H24 0.9300 . ?
